data_4117537
loop_
_publ_author_name
'Tao Wu'
'Xianhui Bu'
'Puhong Liao'
'Le Wang'
'Shou-Tian Zheng'
'Richard Ma'
'Pingyun Feng'

_publ_section_title
;
 Superbase Route to Supertetrahedral Chalcogenide Clusters
;
_journal_name_full 'Journal of the American Chemical Society'
_journal_page_first 3619
_journal_page_last 3622
_journal_paper_doi 10.1021/ja210039u
_journal_volume 134
_journal_year 2012
_chemical_formula_moiety 'C28 H48 Cd4 In16 N8 S31'
_chemical_formula_sum 'C28 H48 Cd4 In16 N8 S31'
_chemical_formula_weight 3777.32
_chemical_name_systematic
; 
 ? 
;
_space_group_IT_number 14
_symmetry_cell_setting monoclinic
_symmetry_space_group_name_Hall '-P 2yn'
_symmetry_space_group_name_H-M 'P 1 21/n 1'
_atom_sites_solution_hydrogens geom
_atom_sites_solution_primary direct
_atom_sites_solution_secondary difmap
_audit_creation_method SHELXL-97
_cell_angle_alpha 90.00
_cell_angle_beta 114.1350(10)
_cell_angle_gamma 90.00
_cell_formula_units_Z 4
_cell_length_a 19.3156(4)
_cell_length_b 32.7633(8)
_cell_length_c 23.1691(5)
_cell_measurement_temperature 150(2)
_cell_volume 13380.7(5)
_computing_cell_refinement 'Bruker SAINT'
_computing_data_collection 'Bruker SMART'
_computing_data_reduction 'Bruker SAINT'
_computing_molecular_graphics XP
_computing_publication_material XCIF
_computing_structure_refinement 'SHELXL-97 (Sheldrick, 2008)'
_computing_structure_solution 'SHELXS-97 (Sheldrick, 2008)'
_diffrn_ambient_temperature 150(2)
_diffrn_measured_fraction_theta_full 0.999
_diffrn_measured_fraction_theta_max 0.999
_diffrn_measurement_device_type 'Bruker Smart Apex CCD'
_diffrn_measurement_method 'Omega Scan'
_diffrn_radiation_monochromator graphite
_diffrn_radiation_source 'fine-focus sealed tube'
_diffrn_radiation_type MoK\a
_diffrn_radiation_wavelength 0.71073
_diffrn_reflns_av_R_equivalents 0.0962
_diffrn_reflns_av_sigmaI/netI 0.0775
_diffrn_reflns_limit_h_max 16
_diffrn_reflns_limit_h_min -15
_diffrn_reflns_limit_k_max 27
_diffrn_reflns_limit_k_min -27
_diffrn_reflns_limit_l_max 19
_diffrn_reflns_limit_l_min -19
_diffrn_reflns_number 41302
_diffrn_reflns_theta_full 17.50
_diffrn_reflns_theta_max 17.50
_diffrn_reflns_theta_min 1.16
_exptl_absorpt_coefficient_mu 3.820
_exptl_absorpt_correction_type multi-scan
_exptl_crystal_colour colorless
_exptl_crystal_density_diffrn 1.875
_exptl_crystal_description plate
_exptl_crystal_F_000 6976
_refine_diff_density_max 2.496
_refine_diff_density_min -0.737
_refine_diff_density_rms 0.285
_refine_ls_extinction_method none
_refine_ls_goodness_of_fit_ref 1.026
_refine_ls_hydrogen_treatment mixed
_refine_ls_matrix_type full
_refine_ls_number_parameters 604
_refine_ls_number_reflns 8469
_refine_ls_number_restraints 32
_refine_ls_restrained_S_all 1.024
_refine_ls_R_factor_all 0.1603
_refine_ls_R_factor_gt 0.0851
_refine_ls_shift/su_max 0.240
_refine_ls_shift/su_mean 0.005
_refine_ls_structure_factor_coef Fsqd
_refine_ls_weighting_details 'calc w=1/[\s^2^(Fo^2^)+(0.1677P)^2^+794.9025P] where P=(Fo^2^+2Fc^2^)/3'
_refine_ls_weighting_scheme calc
_refine_ls_wR_factor_gt 0.2769
_refine_ls_wR_factor_ref 0.3445
_reflns_number_gt 4194
_reflns_number_total 8469
_reflns_threshold_expression >2sigma(I)
_cod_data_source_file ja210039u_si_002_4.cif
_cod_data_source_block ISC-4
_cod_database_code 4117537

loop_
_symmetry_equiv_pos_as_xyz
'x, y, z'
'-x+1/2, y+1/2, -z+1/2'
'-x, -y, -z'
'x-1/2, -y-1/2, z-1/2'

loop_
_atom_site_label
_atom_site_type_symbol
_atom_site_fract_x
_atom_site_fract_y
_atom_site_fract_z
_atom_site_U_iso_or_equiv
_atom_site_adp_type
_atom_site_occupancy
_atom_site_symmetry_multiplicity
_atom_site_calc_flag
_atom_site_refinement_flags
Cd1 Cd 0.9094(2) 0.09619(12) 0.27434(17) 0.0546(13) Uani 1 1 d .
Cd2 Cd 1.0679(2) 0.18639(12) 0.30219(16) 0.0511(12) Uani 1 1 d .
Cd3 Cd 0.8705(2) 0.18581(12) 0.14212(16) 0.0494(12) Uani 1 1 d .
Cd4 Cd 1.0326(2) 0.10050(11) 0.16603(16) 0.0480(12) Uani 1 1 d .
In1 In 0.7958(2) 0.26122(13) 0.37495(18) 0.0670(13) Uani 1 1 d .
In2 In 0.7517(2) 0.18098(12) 0.24936(17) 0.0528(12) Uani 1 1 d .
In3 In 0.9476(2) 0.18155(12) 0.40879(16) 0.0566(12) Uani 1 1 d .
In4 In 0.9070(2) 0.27084(12) 0.27517(16) 0.0550(12) Uani 1 1 d .
In5 In 0.7156(2) 0.09686(11) 0.11633(16) 0.0517(12) Uani 1 1 d .
In6 In 1.1037(2) 0.09747(12) 0.43086(17) 0.0612(13) Uani 1 1 d .
In7 In 1.0269(2) 0.27399(11) 0.17086(16) 0.0538(12) Uani 1 1 d .
In8 In 0.6972(2) 0.01908(12) -0.00676(17) 0.0567(12) Uani 1 1 d .
In9 In 0.87767(19) 0.01198(11) 0.14091(16) 0.0490(12) Uani 1 1 d .
In10 In 1.0694(2) 0.01222(12) 0.29422(17) 0.0563(12) Uani 1 1 d .
In11 In 1.2489(2) 0.01790(14) 0.4410(2) 0.0836(15) Uani 1 1 d .
In12 In 0.8366(2) 0.10283(11) 0.00887(15) 0.0475(11) Uani 1 1 d .
In13 In 1.2270(2) 0.10127(12) 0.32288(17) 0.0569(12) Uani 1 1 d .
In14 In 0.9930(2) 0.18759(11) 0.03634(16) 0.0520(12) Uani 1 1 d .
In15 In 1.1898(2) 0.18868(12) 0.19656(17) 0.0534(12) Uani 1 1 d .
In16 In 1.1396(2) 0.27018(13) 0.07113(19) 0.0696(14) Uani 1 1 d .
S1 S 0.6899(8) 0.2233(4) 0.2997(7) 0.067(5) Uani 1 1 d .
S2 S 0.8888(8) 0.2230(5) 0.4622(7) 0.074(5) Uani 1 1 d .
S3 S 0.8469(9) 0.3131(5) 0.3270(7) 0.077(5) Uani 1 1 d .
S4 S 0.6569(7) 0.1373(4) 0.1721(6) 0.061(4) Uani 1 1 d .
S5 S 0.8471(7) 0.1375(4) 0.3305(6) 0.054(4) Uani 1 1 d .
S6 S 1.0447(8) 0.1391(5) 0.4846(6) 0.073(5) Uani 1 1 d .
S7 S 0.8065(7) 0.2281(4) 0.1950(6) 0.053(4) Uani 1 1 d .
S8 S 1.0085(7) 0.2283(4) 0.3576(6) 0.050(4) Uani 1 1 d .
S9 S 0.9668(9) 0.3146(4) 0.2252(7) 0.069(4) Uani 1 1 d .
S10 S 0.6203(7) 0.0537(4) 0.0381(6) 0.062(4) Uani 1 1 d .
S11 S 0.8130(7) 0.0514(4) 0.1954(6) 0.054(4) Uani 1 1 d .
S12 S 1.0078(8) 0.0526(4) 0.3519(6) 0.056(4) Uani 1 1 d .
S13 S 1.2013(10) 0.0548(6) 0.5067(7) 0.103(6) Uani 1 1 d .
S14 S 0.7702(7) 0.1441(4) 0.0613(6) 0.054(4) Uani 1 1 d .
S15 S 0.9698(7) 0.1419(4) 0.2214(6) 0.046(4) Uani 1 1 d .
S16 S 1.1670(8) 0.1423(4) 0.3802(6) 0.059(4) Uani 1 1 d .
S17 S 0.9306(7) 0.2314(4) 0.0893(6) 0.050(4) Uani 1 1 d .
S18 S 1.1285(7) 0.2323(4) 0.2506(6) 0.053(4) Uani 1 1 d .
S19 S 1.0850(9) 0.3189(4) 0.1201(7) 0.073(5) Uani 1 1 d .
S20 S 0.7857(8) -0.0314(4) 0.0619(6) 0.064(4) Uani 1 1 d .
S21 S 0.9763(8) -0.0302(4) 0.2157(7) 0.060(4) Uani 1 1 d .
S22 S 1.1645(8) -0.0324(5) 0.3693(7) 0.084(5) Uani 1 1 d .
S23 S 0.7416(8) 0.0609(5) -0.0710(6) 0.065(4) Uani 1 1 d .
S24 S 0.9351(7) 0.0571(4) 0.0862(6) 0.045(4) Uani 1 1 d .
S25 S 1.1325(7) 0.0560(4) 0.2412(6) 0.058(4) Uani 1 1 d .
S26 S 1.3217(8) 0.0568(5) 0.3959(8) 0.084(5) Uani 1 1 d .
S27 S 0.8968(8) 0.1462(4) -0.0421(6) 0.060(4) Uani 1 1 d .
S28 S 1.0961(7) 0.1440(4) 0.1141(6) 0.048(4) Uani 1 1 d .
S29 S 1.2878(7) 0.1484(4) 0.2766(6) 0.060(4) Uani 1 1 d .
S30 S 1.0504(9) 0.2311(5) -0.0160(6) 0.071(5) Uani 1 1 d .
S31 S 1.2488(8) 0.2328(5) 0.1453(7) 0.074(5) Uani 1 1 d .
N11 N 0.744(3) 0.2996(14) 0.426(2) 0.078(14) Uiso 1 1 d .
N12 N 0.657(3) 0.3499(15) 0.426(2) 0.093(15) Uiso 1 1 d .
C11 C 0.782(3) 0.2992(18) 0.501(3) 0.09(2) Uiso 1 1 d .
H11A H 0.7605 0.2770 0.5176 0.111 Uiso 1 1 calc R
H11B H 0.8377 0.2944 0.5165 0.111 Uiso 1 1 calc R
C12 C 0.769(3) 0.3367(19) 0.523(3) 0.10(2) Uiso 1 1 d .
H12A H 0.8020 0.3570 0.5147 0.126 Uiso 1 1 calc R
H12B H 0.7874 0.3346 0.5696 0.126 Uiso 1 1 calc R
C13 C 0.693(3) 0.3534(18) 0.499(2) 0.087(19) Uiso 1 1 d .
H13A H 0.6941 0.3823 0.5112 0.104 Uiso 1 1 calc R
H13B H 0.6614 0.3381 0.5161 0.104 Uiso 1 1 calc R
C14 C 0.590(4) 0.367(2) 0.383(4) 0.15(3) Uiso 1 1 d .
H14A H 0.5445 0.3523 0.3823 0.176 Uiso 1 1 calc R
H14B H 0.5857 0.3963 0.3894 0.176 Uiso 1 1 calc R
C15 C 0.602(7) 0.359(4) 0.329(6) 0.26(6) Uiso 1 1 d .
H15A H 0.6215 0.3839 0.3170 0.314 Uiso 1 1 calc R
H15B H 0.5529 0.3520 0.2939 0.314 Uiso 1 1 calc R
C16 C 0.653(4) 0.327(2) 0.335(3) 0.13(3) Uiso 1 1 d .
H16A H 0.6252 0.3018 0.3155 0.156 Uiso 1 1 calc R
H16B H 0.6873 0.3344 0.3149 0.156 Uiso 1 1 calc R
C17 C 0.690(3) 0.3222(16) 0.394(3) 0.064(16) Uiso 1 1 d .
N21 N 0.613(2) -0.0213(12) -0.0806(18) 0.057(12) Uiso 1 1 d .
N22 N 0.586(3) -0.0688(16) -0.159(2) 0.101(16) Uiso 1 1 d .
C21 C 0.533(3) -0.0190(19) -0.084(3) 0.10(2) Uiso 1 1 d .
H21A H 0.5177 0.0097 -0.0825 0.119 Uiso 1 1 calc R
H21B H 0.5281 -0.0347 -0.0498 0.119 Uiso 1 1 calc R
C22 C 0.487(4) -0.038(2) -0.149(3) 0.13(3) Uiso 1 1 d .
H22A H 0.4383 -0.0464 -0.1478 0.155 Uiso 1 1 calc R
H22B H 0.4752 -0.0155 -0.1797 0.155 Uiso 1 1 calc R
C23 C 0.510(4) -0.072(2) -0.178(4) 0.14(3) Uiso 1 1 d .
H23A H 0.4968 -0.0985 -0.1634 0.171 Uiso 1 1 calc R
H23B H 0.4833 -0.0708 -0.2244 0.171 Uiso 1 1 calc R
C24 C 0.615(6) -0.093(3) -0.198(5) 0.22(5) Uiso 1 1 d .
H24A H 0.5920 -0.0848 -0.2430 0.265 Uiso 1 1 calc R
H24B H 0.6076 -0.1229 -0.1944 0.265 Uiso 1 1 calc R
C25 C 0.708(4) -0.079(2) -0.160(4) 0.16(3) Uiso 1 1 d .
H25A H 0.7408 -0.1022 -0.1391 0.188 Uiso 1 1 calc R
H25B H 0.7266 -0.0662 -0.1901 0.188 Uiso 1 1 calc R
C26 C 0.706(3) -0.0481(19) -0.113(3) 0.10(2) Uiso 1 1 d .
H26A H 0.7413 -0.0572 -0.0699 0.123 Uiso 1 1 calc R
H26B H 0.7249 -0.0216 -0.1211 0.123 Uiso 1 1 calc R
C27 C 0.633(3) -0.0424(17) -0.114(3) 0.072(17) Uiso 1 1 d .
N31 N 1.331(3) -0.0125(17) 0.519(2) 0.17(3) Uiso 1 1 d D
N32 N 1.432(2) -0.0558(16) 0.5436(18) 0.32(6) Uiso 1 1 d D
C31 C 1.360(4) -0.012(3) 0.588(2) 0.24(5) Uiso 1 1 d D
H31A H 1.3481 0.0153 0.5982 0.293 Uiso 1 1 calc R
H31B H 1.3257 -0.0310 0.5973 0.293 Uiso 1 1 calc R
C32 C 1.434(4) -0.021(5) 0.638(3) 0.53(14) Uiso 1 1 d D
H32A H 1.4286 -0.0323 0.6758 0.634 Uiso 1 1 calc R
H32B H 1.4651 0.0042 0.6509 0.634 Uiso 1 1 calc R
C33 C 1.468(4) -0.051(2) 0.6115(19) 0.28(6) Uiso 1 1 d D
H33A H 1.5216 -0.0424 0.6229 0.342 Uiso 1 1 calc R
H33B H 1.4690 -0.0773 0.6315 0.342 Uiso 1 1 calc R
C34 C 1.474(3) -0.085(2) 0.525(4) 0.28(6) Uiso 1 1 d D
H34A H 1.4661 -0.1135 0.5353 0.338 Uiso 1 1 calc R
H34B H 1.5295 -0.0791 0.5431 0.338 Uiso 1 1 calc R
C35 C 1.439(3) -0.078(3) 0.455(4) 0.20(4) Uiso 1 1 d D
H35A H 1.4308 -0.1038 0.4318 0.241 Uiso 1 1 calc R
H35B H 1.4719 -0.0601 0.4424 0.241 Uiso 1 1 calc R
C36 C 1.364(3) -0.0568(17) 0.440(3) 0.12(2) Uiso 1 1 d D
H36A H 1.3541 -0.0356 0.4075 0.145 Uiso 1 1 calc R
H36B H 1.3216 -0.0769 0.4246 0.145 Uiso 1 1 calc R
C37 C 1.369(2) -0.0379(13) 0.501(2) 0.14(3) Uiso 1 1 d D
N41 N 1.205(2) 0.3146(12) 0.0329(19) 0.083(14) Uiso 1 1 d D
N42 N 1.2257(19) 0.3526(13) -0.032(2) 0.28(5) Uiso 1 1 d D
C41 C 1.268(3) 0.333(2) 0.087(2) 0.19(4) Uiso 1 1 d D
H41A H 1.2447 0.3517 0.1074 0.228 Uiso 1 1 calc R
H41B H 1.2920 0.3108 0.1170 0.228 Uiso 1 1 calc R
C42 C 1.329(3) 0.356(3) 0.080(3) 0.29(6) Uiso 1 1 d D
H42A H 1.3424 0.3800 0.1074 0.353 Uiso 1 1 calc R
H42B H 1.3741 0.3383 0.0905 0.353 Uiso 1 1 calc R
C43 C 1.298(2) 0.367(2) 0.014(3) 0.18(4) Uiso 1 1 d D
H43A H 1.2948 0.3974 0.0125 0.218 Uiso 1 1 calc R
H43B H 1.3363 0.3597 -0.0025 0.218 Uiso 1 1 calc R
C44 C 1.211(3) 0.371(2) -0.093(3) 0.32(7) Uiso 1 1 d D
H44A H 1.2401 0.3601 -0.1156 0.383 Uiso 1 1 calc R
H44B H 1.2111 0.4017 -0.0927 0.383 Uiso 1 1 calc R
C45 C 1.135(3) 0.352(3) -0.109(5) 0.24(5) Uiso 1 1 d D
H45A H 1.1178 0.3457 -0.1548 0.283 Uiso 1 1 calc R
H45B H 1.1027 0.3757 -0.1082 0.283 Uiso 1 1 calc R
C46 C 1.106(3) 0.317(2) -0.083(2) 0.26(5) Uiso 1 1 d D
H46A H 1.0578 0.3226 -0.0790 0.311 Uiso 1 1 calc R
H46B H 1.1052 0.2905 -0.1035 0.311 Uiso 1 1 calc R
C47 C 1.176(2) 0.3259(14) -0.025(2) 0.29(6) Uiso 1 1 d D

loop_
_atom_site_aniso_label
_atom_site_aniso_U_11
_atom_site_aniso_U_22
_atom_site_aniso_U_33
_atom_site_aniso_U_23
_atom_site_aniso_U_13
_atom_site_aniso_U_12
Cd1 0.049(3) 0.069(3) 0.050(3) -0.003(2) 0.025(2) -0.002(2)
Cd2 0.051(3) 0.062(3) 0.045(3) -0.002(2) 0.024(2) -0.005(2)
Cd3 0.045(3) 0.063(3) 0.045(3) -0.005(2) 0.023(2) 0.002(2)
Cd4 0.042(3) 0.061(3) 0.044(3) -0.002(2) 0.021(2) -0.002(2)
In1 0.075(3) 0.082(3) 0.061(3) -0.013(2) 0.044(3) -0.002(2)
In2 0.046(3) 0.070(3) 0.051(2) -0.012(2) 0.027(2) 0.000(2)
In3 0.058(3) 0.078(3) 0.042(2) -0.007(2) 0.029(2) -0.007(2)
In4 0.062(3) 0.061(3) 0.053(3) -0.010(2) 0.035(2) -0.009(2)
In5 0.039(3) 0.066(3) 0.052(3) -0.009(2) 0.021(2) -0.001(2)
In6 0.057(3) 0.080(3) 0.042(2) 0.006(2) 0.016(2) -0.002(2)
In7 0.059(3) 0.059(3) 0.054(3) 0.000(2) 0.035(2) -0.002(2)
In8 0.044(3) 0.070(3) 0.057(3) -0.014(2) 0.021(2) -0.001(2)
In9 0.039(3) 0.053(3) 0.051(3) -0.005(2) 0.016(2) -0.002(2)
In10 0.047(3) 0.061(3) 0.057(3) 0.006(2) 0.016(2) -0.002(2)
In11 0.059(3) 0.091(4) 0.077(3) 0.025(3) 0.004(3) 0.006(3)
In12 0.044(3) 0.061(3) 0.038(2) -0.006(2) 0.018(2) 0.001(2)
In13 0.038(3) 0.069(3) 0.056(3) 0.002(2) 0.011(2) -0.004(2)
In14 0.057(3) 0.063(3) 0.045(2) 0.005(2) 0.031(2) 0.002(2)
In15 0.046(3) 0.071(3) 0.051(3) -0.001(2) 0.028(2) -0.007(2)
In16 0.077(3) 0.079(3) 0.072(3) 0.010(2) 0.050(3) -0.006(3)
S1 0.071(11) 0.068(11) 0.085(11) -0.024(9) 0.055(10) -0.004(9)
S2 0.075(12) 0.098(13) 0.065(10) -0.011(9) 0.044(9) -0.001(10)
S3 0.097(13) 0.078(12) 0.085(11) -0.006(9) 0.066(11) 0.005(10)
S4 0.043(9) 0.082(12) 0.069(10) -0.029(9) 0.033(8) -0.002(8)
S5 0.062(10) 0.065(11) 0.050(9) 0.002(8) 0.038(8) 0.008(8)
S6 0.076(12) 0.097(13) 0.042(9) 0.005(9) 0.021(9) 0.009(10)
S7 0.042(9) 0.068(10) 0.057(9) -0.008(8) 0.028(8) -0.001(8)
S8 0.053(10) 0.062(10) 0.044(9) -0.014(7) 0.028(8) -0.008(8)
S9 0.095(12) 0.056(10) 0.081(11) -0.006(9) 0.063(10) -0.012(9)
S10 0.034(9) 0.079(11) 0.067(10) -0.009(9) 0.014(8) -0.004(8)
S11 0.040(9) 0.062(10) 0.063(10) -0.004(8) 0.024(8) -0.002(8)
S12 0.058(10) 0.064(10) 0.044(9) 0.012(8) 0.019(8) -0.013(8)
S13 0.091(14) 0.125(16) 0.071(12) 0.021(11) 0.011(11) -0.001(12)
S14 0.047(9) 0.059(10) 0.056(9) -0.003(8) 0.022(8) 0.005(8)
S15 0.044(8) 0.060(10) 0.045(8) 0.000(8) 0.030(7) 0.003(8)
S16 0.056(10) 0.069(11) 0.052(9) -0.001(8) 0.022(8) -0.009(8)
S17 0.050(9) 0.060(10) 0.045(9) 0.002(7) 0.023(8) 0.009(8)
S18 0.053(10) 0.061(10) 0.052(9) -0.007(8) 0.030(8) -0.001(8)
S19 0.090(12) 0.067(11) 0.087(11) 0.010(9) 0.061(10) -0.002(9)
S20 0.052(10) 0.059(11) 0.071(10) -0.016(8) 0.016(9) -0.012(8)
S21 0.054(10) 0.049(10) 0.074(10) 0.002(8) 0.021(8) -0.001(8)
S22 0.057(11) 0.084(13) 0.087(12) 0.029(10) 0.004(9) 0.002(9)
S23 0.054(10) 0.085(12) 0.052(9) -0.019(8) 0.019(8) -0.011(8)
S24 0.043(9) 0.040(9) 0.054(9) -0.017(7) 0.021(8) 0.001(7)
S25 0.039(9) 0.067(11) 0.063(10) -0.005(8) 0.015(8) -0.009(8)
S26 0.050(11) 0.082(13) 0.107(13) 0.033(10) 0.019(10) 0.010(9)
S27 0.066(11) 0.080(11) 0.032(8) -0.006(8) 0.019(8) 0.005(9)
S28 0.037(9) 0.062(10) 0.047(9) 0.005(7) 0.019(7) -0.001(7)
S29 0.040(9) 0.074(11) 0.064(10) 0.001(8) 0.021(8) -0.011(8)
S30 0.091(12) 0.077(12) 0.062(10) 0.006(9) 0.048(10) -0.008(9)
S31 0.058(11) 0.096(13) 0.084(11) 0.008(10) 0.045(9) -0.014(9)

loop_
_atom_type_symbol
_atom_type_description
_atom_type_scat_dispersion_real
_atom_type_scat_dispersion_imag
_atom_type_scat_source
C C 0.0033 0.0016 'International Tables Vol C Tables 4.2.6.8 and 6.1.1.4'
H H 0.0000 0.0000 'International Tables Vol C Tables 4.2.6.8 and 6.1.1.4'
N N 0.0061 0.0033 'International Tables Vol C Tables 4.2.6.8 and 6.1.1.4'
S S 0.1246 0.1234 'International Tables Vol C Tables 4.2.6.8 and 6.1.1.4'
Cd Cd -0.8075 1.2024 'International Tables Vol C Tables 4.2.6.8 and 6.1.1.4'
In In -0.7276 1.3100 'International Tables Vol C Tables 4.2.6.8 and 6.1.1.4'

loop_
_geom_angle_atom_site_label_1
_geom_angle_atom_site_label_2
_geom_angle_atom_site_label_3
_geom_angle
S12 Cd1 S11 108.4(5)
S12 Cd1 S5 109.0(4)
S11 Cd1 S5 109.1(4)
S12 Cd1 S15 109.2(4)
S11 Cd1 S15 110.6(4)
S5 Cd1 S15 110.6(4)
S8 Cd2 S16 109.3(4)
S8 Cd2 S18 108.9(4)
S16 Cd2 S18 109.0(4)
S8 Cd2 S15 110.1(4)
S16 Cd2 S15 109.0(5)
S18 Cd2 S15 110.6(4)
S14 Cd3 S7 106.6(4)
S14 Cd3 S17 109.6(4)
S7 Cd3 S17 109.4(4)
S14 Cd3 S15 111.4(5)
S7 Cd3 S15 110.2(4)
S17 Cd3 S15 109.5(4)
S25 Cd4 S24 108.8(5)
S25 Cd4 S28 106.3(4)
S24 Cd4 S28 110.0(4)
S25 Cd4 S15 111.2(4)
S24 Cd4 S15 108.3(4)
S28 Cd4 S15 112.1(4)
N11 In1 S1 104.0(12)
N11 In1 S2 100.8(13)
S1 In1 S2 117.0(5)
N11 In1 S3 101.7(12)
S1 In1 S3 114.1(5)
S2 In1 S3 115.9(5)
S1 In2 S4 108.7(5)
S1 In2 S5 108.9(5)
S4 In2 S5 108.8(5)
S1 In2 S7 106.6(5)
S4 In2 S7 109.9(5)
S5 In2 S7 113.8(4)
S2 In3 S6 109.8(5)
S2 In3 S5 108.0(5)
S6 In3 S5 109.7(5)
S2 In3 S8 108.0(5)
S6 In3 S8 108.7(5)
S5 In3 S8 112.7(4)
S9 In4 S3 108.6(5)
S9 In4 S7 110.8(5)
S3 In4 S7 107.8(5)
S9 In4 S8 108.3(5)
S3 In4 S8 108.8(5)
S7 In4 S8 112.4(5)
S4 In5 S10 109.6(5)
S4 In5 S14 108.7(5)
S10 In5 S14 109.1(5)
S4 In5 S11 108.0(5)
S10 In5 S11 108.2(5)
S14 In5 S11 113.2(4)
S6 In6 S13 110.0(5)
S6 In6 S12 110.3(5)
S13 In6 S12 108.4(6)
S6 In6 S16 109.6(5)
S13 In6 S16 107.2(5)
S12 In6 S16 111.3(4)
S19 In7 S9 109.4(5)
S19 In7 S17 109.0(5)
S9 In7 S17 109.6(5)
S19 In7 S18 108.2(5)
S9 In7 S18 108.4(5)
S17 In7 S18 112.1(5)
N21 In8 S10 103.1(11)
N21 In8 S23 101.0(10)
S10 In8 S23 115.6(5)
N21 In8 S20 101.1(10)
S10 In8 S20 115.3(5)
S23 In8 S20 117.0(5)
S21 In9 S20 109.0(5)
S21 In9 S11 110.3(5)
S20 In9 S11 109.0(5)
S21 In9 S24 108.7(4)
S20 In9 S24 107.8(4)
S11 In9 S24 111.9(4)
S21 In10 S22 107.8(5)
S21 In10 S12 109.7(5)
S22 In10 S12 108.7(5)
S21 In10 S25 108.8(5)
S22 In10 S25 108.5(5)
S12 In10 S25 113.2(5)
N31 In11 S13 92.5(13)
N31 In11 S26 104.7(15)
S13 In11 S26 116.6(6)
N31 In11 S22 108.9(15)
S13 In11 S22 116.8(6)
S26 In11 S22 114.0(6)
S27 In12 S23 108.9(5)
S27 In12 S14 111.3(5)
S23 In12 S14 107.4(5)
S27 In12 S24 108.9(4)
S23 In12 S24 108.8(5)
S14 In12 S24 111.5(4)
S26 In13 S29 109.2(5)
S26 In13 S16 109.7(5)
S29 In13 S16 107.8(5)
S26 In13 S25 106.3(5)
S29 In13 S25 112.1(5)
S16 In13 S25 111.6(4)
S30 In14 S27 108.9(5)
S30 In14 S17 108.8(5)
S27 In14 S17 108.3(4)
S30 In14 S28 107.7(5)
S27 In14 S28 111.1(5)
S17 In14 S28 112.0(4)
S29 In15 S31 108.8(5)
S29 In15 S18 108.0(5)
S31 In15 S18 108.6(5)
S29 In15 S28 111.1(5)
S31 In15 S28 108.3(5)
S18 In15 S28 112.0(4)
N41 In16 S30 109.0(10)
N41 In16 S19 99.9(10)
S30 In16 S19 116.2(5)
N41 In16 S31 97.8(10)
S30 In16 S31 116.0(5)
S19 In16 S31 114.6(5)
In2 S1 In1 101.7(5)
In3 S2 In1 101.9(5)
In4 S3 In1 101.1(6)
In5 S4 In2 109.7(5)
In2 S5 Cd1 106.5(5)
In2 S5 In3 109.5(5)
Cd1 S5 In3 107.1(5)
In3 S6 In6 109.8(5)
In2 S7 Cd3 107.7(5)
In2 S7 In4 109.5(5)
Cd3 S7 In4 106.7(5)
Cd2 S8 In3 108.3(5)
Cd2 S8 In4 107.3(4)
In3 S8 In4 109.0(5)
In4 S9 In7 110.3(5)
In8 S10 In5 100.5(5)
In9 S11 Cd1 107.5(5)
In9 S11 In5 108.7(5)
Cd1 S11 In5 107.4(5)
Cd1 S12 In6 108.3(5)
Cd1 S12 In10 108.0(5)
In6 S12 In10 109.4(5)
In11 S13 In6 102.5(6)
Cd3 S14 In12 105.5(5)
Cd3 S14 In5 108.6(5)
In12 S14 In5 108.8(5)
Cd4 S15 Cd3 108.9(5)
Cd4 S15 Cd1 110.4(5)
Cd3 S15 Cd1 109.4(5)
Cd4 S15 Cd2 108.8(5)
Cd3 S15 Cd2 109.4(5)
Cd1 S15 Cd2 110.0(5)
In13 S16 Cd2 108.4(5)
In13 S16 In6 111.1(5)
Cd2 S16 In6 107.7(5)
In7 S17 Cd3 108.6(5)
In7 S17 In14 109.7(5)
Cd3 S17 In14 108.2(5)
In7 S18 Cd2 107.8(5)
In7 S18 In15 109.6(5)
Cd2 S18 In15 108.0(5)
In7 S19 In16 101.7(5)
In9 S20 In8 101.3(5)
In10 S21 In9 109.7(5)
In11 S22 In10 100.4(6)
In8 S23 In12 101.4(5)
Cd4 S24 In9 108.8(5)
Cd4 S24 In12 108.3(5)
In9 S24 In12 110.7(5)
Cd4 S25 In10 106.6(5)
Cd4 S25 In13 107.4(5)
In10 S25 In13 108.6(5)
In13 S26 In11 102.3(6)
In14 S27 In12 109.7(5)
Cd4 S28 In15 108.2(5)
Cd4 S28 In14 105.7(4)
In15 S28 In14 109.2(5)
In15 S29 In13 108.4(5)
In14 S30 In16 102.1(5)
In15 S31 In16 101.5(5)
C17 N11 C11 124(5)
C17 N11 In1 118(4)
C11 N11 In1 118(3)
C14 N12 C17 110(5)
C14 N12 C13 129(5)
C17 N12 C13 121(5)
C12 C11 N11 108(5)
C11 C12 C13 120(6)
C12 C13 N12 109(5)
C15 C14 N12 97(8)
C14 C15 C16 115(10)
C17 C16 C15 106(8)
N11 C17 C16 133(6)
N11 C17 N12 120(5)
C16 C17 N12 107(6)
C27 N21 C21 125(5)
C27 N21 In8 120(4)
C21 N21 In8 115(3)
C23 N22 C27 126(6)
C23 N22 C24 113(7)
C27 N22 C24 121(6)
N21 C21 C22 102(5)
C23 C22 C21 127(6)
N22 C23 C22 106(7)
N22 C24 C25 97(7)
C26 C25 C24 103(6)
C27 C26 C25 114(6)
N21 C27 N22 125(6)
N21 C27 C26 130(6)
N22 C27 C26 106(5)
C37 N31 C31 110(5)
C37 N31 In11 111(3)
C31 N31 In11 139(4)
C37 N32 C33 130(5)
C37 N32 C34 121.5(17)
C33 N32 C34 109(5)
C32 C31 N31 134(6)
C31 C32 C33 104.8(14)
N32 C33 C32 116(4)
N32 C34 C35 99(4)
C34 C35 C36 107(5)
C37 C36 C35 107(5)
N31 C37 N32 121(4)
N31 C37 C36 138(2)
N32 C37 C36 102(3)
C47 N41 C41 128(4)
C47 N41 In16 121(3)
C41 N41 In16 109(3)
C47 N42 C43 130(4)
C47 N42 C44 121.5(17)
C43 N42 C44 109(4)
C42 C41 N41 123(4)
C43 C42 C41 104.4(13)
N42 C43 C42 123(4)
N42 C44 C45 82(4)
C44 C45 C46 135(6)
C47 C46 C45 82(5)
N41 C47 N42 107(3)
N41 C47 C46 137(2)
N42 C47 C46 116(3)

loop_
_geom_bond_atom_site_label_1
_geom_bond_atom_site_label_2
_geom_bond_distance
Cd1 S12 2.468(14)
Cd1 S11 2.485(13)
Cd1 S5 2.500(12)
Cd1 S15 2.506(12)
Cd2 S8 2.461(12)
Cd2 S16 2.488(14)
Cd2 S18 2.491(13)
Cd2 S15 2.513(13)
Cd3 S14 2.483(13)
Cd3 S7 2.487(12)
Cd3 S17 2.495(13)
Cd3 S15 2.498(13)
Cd4 S25 2.477(14)
Cd4 S24 2.479(12)
Cd4 S28 2.487(12)
Cd4 S15 2.496(12)
In1 N11 2.23(4)
In1 S1 2.420(15)
In1 S2 2.432(16)
In1 S3 2.447(15)
In2 S1 2.418(12)
In2 S4 2.435(14)
In2 S5 2.476(14)
In2 S7 2.486(13)
In3 S2 2.411(14)
In3 S6 2.416(15)
In3 S5 2.503(14)
In3 S8 2.506(13)
In4 S9 2.415(13)
In4 S3 2.418(14)
In4 S7 2.497(13)
In4 S8 2.523(14)
In5 S4 2.431(12)
In5 S10 2.437(14)
In5 S14 2.496(13)
In5 S11 2.509(14)
In6 S6 2.423(14)
In6 S13 2.427(17)
In6 S12 2.485(14)
In6 S16 2.491(13)
In7 S19 2.428(13)
In7 S9 2.428(13)
In7 S17 2.471(13)
In7 S18 2.484(14)
In8 N21 2.24(4)
In8 S10 2.416(13)
In8 S23 2.424(14)
In8 S20 2.442(15)
In9 S21 2.417(14)
In9 S20 2.423(13)
In9 S11 2.473(13)
In9 S24 2.484(13)
In10 S21 2.409(14)
In10 S22 2.434(15)
In10 S12 2.500(14)
In10 S25 2.505(13)
In11 N31 2.10(5)
In11 S13 2.403(19)
In11 S26 2.426(15)
In11 S22 2.432(17)
In12 S27 2.424(14)
In12 S23 2.430(14)
In12 S14 2.495(12)
In12 S24 2.506(13)
In13 S26 2.409(15)
In13 S29 2.437(13)
In13 S16 2.483(14)
In13 S25 2.508(13)
In14 S30 2.414(13)
In14 S27 2.416(14)
In14 S17 2.496(12)
In14 S28 2.513(13)
In15 S29 2.427(14)
In15 S31 2.430(13)
In15 S18 2.494(12)
In15 S28 2.498(13)
In16 N41 2.32(4)
In16 S30 2.417(15)
In16 S19 2.435(14)
In16 S31 2.437(16)
N11 C17 1.25(6)
N11 C11 1.59(6)
N12 C14 1.40(7)
N12 C17 1.46(6)
N12 C13 1.53(6)
C11 C12 1.39(7)
C12 C13 1.46(7)
C14 C15 1.38(11)
C15 C16 1.39(11)
C16 C17 1.27(7)
N21 C27 1.20(5)
N21 C21 1.52(6)
N22 C23 1.36(7)
N22 C27 1.38(6)
N22 C24 1.47(9)
C21 C22 1.53(8)
C22 C23 1.46(8)
C24 C25 1.72(10)
C25 C26 1.50(8)
C26 C27 1.42(7)
N31 C37 1.285(2)
N31 C31 1.468(2)
N32 C37 1.350(2)
N32 C33 1.447(2)
N32 C34 1.449(2)
C31 C32 1.450(3)
C32 C33 1.450(4)
C34 C35 1.490(2)
C35 C36 1.515(2)
C36 C37 1.500(2)
N41 C47 1.285(2)
N41 C41 1.468(2)
N42 C47 1.350(2)
N42 C43 1.447(2)
N42 C44 1.449(2)
C41 C42 1.450(2)
C42 C43 1.450(2)
C44 C45 1.490(2)
C45 C46 1.515(2)
C46 C47 1.500(2)
